data_4510465
loop_
_publ_author_name
'Zhang, Fengming'
'Yan, Pengfei'
'Zou, Xiaoyan'
'Zhang, Juwen'
'Hou, Guangfeng'
'Li, Guangming'

_publ_section_title
;
 Novel 3D Alkali--Lanthanide Heterometal--Organic Frameworks with
 Pyrazine-2,3,5,6-tetracarboxylic Acid: Synthesis, Structure, and
 Magnetism
;
_journal_issue 4
_journal_name_full 'Crystal Growth &amp; Design'
_journal_page_first 2014
_journal_paper_doi 10.1021/cg5001254
_journal_volume 14
_journal_year 2014
_chemical_formula_moiety 'C40 N10 O50 Yb5, 16(O), 5(K)'
_chemical_formula_sum 'C40 H52 K5 N10 O66 Yb5'
_chemical_formula_weight 2789.62
_chemical_name_systematic
; 
 ? 
;
_space_group_IT_number 62
_symmetry_cell_setting orthorhombic
_symmetry_space_group_name_Hall '-P 2ac 2n'
_symmetry_space_group_name_H-M 'P n m a'
_atom_sites_solution_primary direct
_atom_sites_solution_secondary difmap
_audit_creation_method SHELXL-97
_cell_angle_alpha 90.00
_cell_angle_beta 90.00
_cell_angle_gamma 90.00
_cell_formula_units_Z 4
_cell_length_a 15.0646(3)
_cell_length_b 33.0834(8)
_cell_length_c 14.4068(3)
_cell_measurement_reflns_used 5857
_cell_measurement_temperature 293(2)
_cell_measurement_theta_max 29.1031
_cell_measurement_theta_min 3.0782
_cell_volume 7180.2(3)
_computing_structure_refinement 'SHELXL-97 (Sheldrick, 1997)'
_computing_structure_solution 'SHELXS-97 (Sheldrick, 1990)'
_diffrn_ambient_temperature 293(2)
_diffrn_detector_area_resol_mean 16.1954
_diffrn_measured_fraction_theta_full 0.998
_diffrn_measured_fraction_theta_max 0.998
_diffrn_measurement_device_type 'Xcalibur, Eos'
_diffrn_measurement_method '\w scans'
_diffrn_radiation_monochromator graphite
_diffrn_radiation_source 'fine-focus sealed tube'
_diffrn_radiation_type MoK\a
_diffrn_radiation_wavelength 0.71073
_diffrn_reflns_av_R_equivalents 0.0296
_diffrn_reflns_av_sigmaI/netI 0.0339
_diffrn_reflns_limit_h_max 17
_diffrn_reflns_limit_h_min -17
_diffrn_reflns_limit_k_max 39
_diffrn_reflns_limit_k_min -38
_diffrn_reflns_limit_l_max 17
_diffrn_reflns_limit_l_min -17
_diffrn_reflns_number 22334
_diffrn_reflns_theta_full 25.00
_diffrn_reflns_theta_max 25.00
_diffrn_reflns_theta_min 3.08
_exptl_absorpt_coefficient_mu 6.885
_exptl_absorpt_correction_T_max 0.5460
_exptl_absorpt_correction_T_min 0.4921
_exptl_absorpt_correction_type multi-scan
_exptl_absorpt_process_details
;
CrysAlisPro, Agilent Technologies,
Version 1.171.35.21 (release 20-01-2012 CrysAlis171 .NET)
(compiled Jan 23 2012,18:06:46)
Empirical absorption correction using spherical harmonics,
 implemented in SCALE3 ABSPACK scaling algorithm.
;
_exptl_crystal_colour COLORLESS
_exptl_crystal_density_diffrn 2.581
_exptl_crystal_density_method 'not measured'
_exptl_crystal_description BLOCK
_exptl_crystal_F_000 5340
_exptl_crystal_size_max 0.12
_exptl_crystal_size_mid 0.12
_exptl_crystal_size_min 0.10
_refine_diff_density_max 1.514
_refine_diff_density_min -1.933
_refine_diff_density_rms 0.163
_refine_ls_extinction_method none
_refine_ls_goodness_of_fit_ref 1.165
_refine_ls_matrix_type full
_refine_ls_number_parameters 595
_refine_ls_number_reflns 6428
_refine_ls_number_restraints 30
_refine_ls_restrained_S_all 1.168
_refine_ls_R_factor_all 0.0565
_refine_ls_R_factor_gt 0.0466
_refine_ls_shift/su_max 0.001
_refine_ls_shift/su_mean 0.000
_refine_ls_structure_factor_coef Fsqd
_refine_ls_weighting_details 'calc w=1/[\s^2^(Fo^2^)+(0.0185P)^2^+92.3036P] where P=(Fo^2^+2Fc^2^)/3'
_refine_ls_weighting_scheme calc
_refine_ls_wR_factor_gt 0.0894
_refine_ls_wR_factor_ref 0.0936
_reflns_number_gt 5480
_reflns_number_total 6428
_reflns_threshold_expression >2sigma(I)
_cod_data_source_file cg5001254_si_003.cif
_cod_data_source_block Yb
_cod_database_code 4510465

loop_
_symmetry_equiv_pos_as_xyz
'x, y, z'
'-x+1/2, -y, z+1/2'
'-x, y+1/2, -z'
'x+1/2, -y+1/2, -z+1/2'
'-x, -y, -z'
'x-1/2, y, -z-1/2'
'x, -y-1/2, z'
'-x-1/2, y-1/2, z-1/2'

loop_
_atom_site_label
_atom_site_type_symbol
_atom_site_fract_x
_atom_site_fract_y
_atom_site_fract_z
_atom_site_U_iso_or_equiv
_atom_site_adp_type
_atom_site_occupancy
_atom_site_symmetry_multiplicity
_atom_site_calc_flag
_atom_site_refinement_flags
K2 K 0.78597(18) 0.04531(7) -0.18527(18) 0.0457(6) Uani 1 1 d .
O28 O 0.4855(19) 0.2500 0.5256(19) 0.200(12) Uani 1 2 d S
K1 K 0.7554(2) 0.2500 -0.1861(2) 0.0363(8) Uani 1 2 d S
C1 C 0.5013(5) 0.0494(2) 0.0126(5) 0.0134(17) Uani 1 1 d .
C2 C 0.4099(5) 0.0499(3) 0.0049(6) 0.0150(17) Uani 1 1 d .
C3 C 0.3971(5) 0.0510(3) 0.1646(6) 0.0163(17) Uani 1 1 d .
C4 C 0.4890(5) 0.0507(3) 0.1731(5) 0.0141(17) Uani 1 1 d .
C5 C 0.5683(6) 0.0484(3) -0.0667(6) 0.0161(17) Uani 1 1 d .
C6 C 0.5407(7) 0.0503(3) 0.2620(6) 0.029(2) Uani 1 1 d .
C7 C 0.3601(5) 0.0497(3) -0.0873(6) 0.0161(17) Uani 1 1 d .
C8 C 0.3324(6) 0.0494(3) 0.2446(6) 0.0237(19) Uani 1 1 d .
C9 C 0.5826(6) 0.1492(2) 0.0087(6) 0.0121(17) Uani 1 1 d .
C10 C 0.4910(5) 0.1499(2) -0.0101(6) 0.0100(17) Uani 1 1 d .
C11 C 0.5218(6) 0.1474(2) -0.1671(6) 0.0146(18) Uani 1 1 d .
C12 C 0.6120(5) 0.1470(2) -0.1475(6) 0.0124(17) Uani 1 1 d .
C13 C 0.6224(5) 0.1497(3) 0.1051(6) 0.0156(19) Uani 1 1 d .
C14 C 0.4165(6) 0.1494(2) 0.0609(6) 0.0150(18) Uani 1 1 d .
C15 C 0.4789(6) 0.1445(3) -0.2622(6) 0.0191(19) Uani 1 1 d .
C16 C 0.6825(5) 0.1463(3) -0.2216(6) 0.018(2) Uani 1 1 d .
C17 C 0.4602(7) 0.2500 0.1617(8) 0.010(2) Uani 1 2 d SU
C18 C 0.3688(7) 0.2500 0.1400(8) 0.016(3) Uani 1 2 d S
C19 C 0.4064(8) 0.2500 -0.0148(8) 0.013(2) Uani 1 2 d S
C20 C 0.4949(7) 0.2500 0.0080(7) 0.007(2) Uani 1 2 d S
C21 C 0.4970(8) 0.2500 0.2604(8) 0.018(3) Uani 1 2 d SU
C22 C 0.2948(8) 0.2500 0.2116(8) 0.019(3) Uani 1 2 d S
C23 C 0.3689(7) 0.2500 -0.1129(7) 0.010(2) Uani 1 2 d SU
C24 C 0.5733(8) 0.2500 -0.0590(8) 0.014(2) Uani 1 2 d S
Yb1 Yb 0.70227(2) 0.051136(11) 0.11174(2) 0.01536(10) Uani 1 1 d .
Yb2 Yb 0.30538(2) 0.150240(10) -0.13056(3) 0.01459(10) Uani 1 1 d .
Yb3 Yb 0.67806(3) 0.2500 0.13846(3) 0.01227(12) Uani 1 2 d S
K3 K 0.23131(19) 0.14252(7) 0.19068(18) 0.0478(7) Uani 1 1 d .
N1 N 0.5396(4) 0.0500(2) 0.0966(4) 0.0133(14) Uani 1 1 d .
N2 N 0.3580(5) 0.0500(2) 0.0803(5) 0.0190(15) Uani 1 1 d .
N3 N 0.4632(4) 0.14879(18) -0.0976(5) 0.0121(15) Uani 1 1 d .
N4 N 0.6421(4) 0.14806(19) -0.0601(5) 0.0139(15) Uani 1 1 d .
N5 N 0.5202(6) 0.2500 0.0977(6) 0.011(2) Uani 1 2 d S
N6 N 0.3441(6) 0.2500 0.0508(7) 0.015(2) Uani 1 2 d S
O1 O 0.6494(4) 0.04880(19) -0.0405(4) 0.0214(13) Uani 1 1 d .
O2 O 0.5399(4) 0.0473(2) -0.1466(4) 0.0293(15) Uani 1 1 d .
O3 O 0.6241(4) 0.0495(2) 0.2528(4) 0.0300(15) Uani 1 1 d .
O4 O 0.4997(5) 0.0487(3) 0.3360(5) 0.051(2) Uani 1 1 d .
O5 O 0.3398(4) 0.08270(19) -0.1211(4) 0.0264(15) Uani 1 1 d .
O6 O 0.3406(4) 0.01607(18) -0.1200(4) 0.0267(15) Uani 1 1 d .
O7 O 0.3124(4) 0.08170(19) 0.2857(4) 0.0293(16) Uani 1 1 d .
O8 O 0.2959(5) 0.0167(2) 0.2620(5) 0.0368(17) Uani 1 1 d .
O9 O 0.3397(4) 0.15110(18) 0.0251(4) 0.0211(14) Uani 1 1 d .
O10 O 0.4343(4) 0.1477(2) 0.1427(4) 0.0289(16) Uani 1 1 d .
O11 O 0.3948(4) 0.14459(18) -0.2617(4) 0.0197(14) Uani 1 1 d .
O12 O 0.5275(5) 0.1433(2) -0.3307(4) 0.0392(19) Uani 1 1 d .
O13 O 0.6516(4) 0.11721(17) 0.1357(4) 0.0216(14) Uani 1 1 d .
O14 O 0.6266(4) 0.18302(17) 0.1464(4) 0.0211(14) Uani 1 1 d .
O15 O 0.7150(4) 0.11322(18) -0.2450(5) 0.0316(16) Uani 1 1 d .
O16 O 0.7088(4) 0.17876(18) -0.2559(5) 0.0280(15) Uani 1 1 d .
O17 O 0.6498(5) 0.2500 -0.0198(5) 0.0158(18) Uani 1 2 d SU
O18 O 0.5575(6) 0.2500 -0.1435(6) 0.034(2) Uani 1 2 d S
O19 O 0.5810(5) 0.2500 0.2663(6) 0.0187(19) Uani 1 2 d S
O20 O 0.4478(7) 0.2500 0.3257(7) 0.055(3) Uani 1 2 d SU
O21 O 0.2666(4) 0.21728(19) 0.2384(5) 0.0320(16) Uani 1 1 d .
O22 O 0.3544(4) 0.21650(18) -0.1497(4) 0.0265(15) Uani 1 1 d .
O23 O 0.8189(5) 0.0140(2) 0.0469(6) 0.052(2) Uani 1 1 d .
O24 O 0.7904(5) 0.0954(2) 0.0121(5) 0.0413(18) Uani 1 1 d .
O25 O 0.1757(5) 0.1231(4) -0.0670(6) 0.075(3) Uani 1 1 d .
O26 O 0.2037(7) 0.2001(3) -0.0548(8) 0.081(3) Uani 1 1 d .
O27 O 0.7891(5) 0.2069(2) 0.0777(5) 0.0425(19) Uani 1 1 d .
O29 O 0.8627(7) 0.1975(3) -0.0890(6) 0.072(3) Uani 1 1 d .
O30 O 0.4274(14) 0.1518(4) 0.3379(9) 0.160(8) Uani 1 1 d .
O31 O 0.4671(8) 0.1047(5) 0.4978(10) 0.131(5) Uani 1 1 d .
O32 O 0.9357(8) 0.0248(4) -0.0869(8) 0.110(4) Uani 1 1 d .
O33 O 0.1748(7) 0.0730(4) 0.0676(7) 0.108(5) Uani 1 1 d .
O34 O 0.1006(8) 0.1839(4) 0.1006(8) 0.098(4) Uani 1 1 d .
O35 O 0.5982(6) 0.0495(3) 0.6638(6) 0.061(2) Uani 1 1 d .
O36 O 0.5892(14) 0.2500 -0.3345(11) 0.107(6) Uani 1 2 d S

loop_
_atom_site_aniso_label
_atom_site_aniso_U_11
_atom_site_aniso_U_22
_atom_site_aniso_U_33
_atom_site_aniso_U_23
_atom_site_aniso_U_13
_atom_site_aniso_U_12
K2 0.0585(16) 0.0361(13) 0.0425(13) 0.0003(11) 0.0033(13) 0.0034(12)
O28 0.17(3) 0.27(3) 0.16(2) 0.000 0.06(2) 0.000
K1 0.051(2) 0.0260(16) 0.0314(16) 0.000 0.0161(16) 0.000
C1 0.017(4) 0.008(4) 0.015(4) 0.001(3) -0.005(3) -0.003(3)
C2 0.019(4) 0.009(4) 0.018(4) -0.003(4) -0.001(4) -0.002(3)
C3 0.016(4) 0.015(4) 0.018(4) -0.001(4) 0.005(4) 0.001(3)
C4 0.014(4) 0.013(4) 0.015(4) 0.002(4) 0.002(3) 0.000(3)
C5 0.021(4) 0.010(4) 0.017(4) 0.001(4) -0.001(4) 0.000(4)
C6 0.034(6) 0.037(5) 0.017(5) 0.001(5) -0.001(4) 0.001(5)
C7 0.011(4) 0.015(4) 0.022(4) 0.002(4) -0.002(4) 0.006(3)
C8 0.021(5) 0.026(5) 0.023(5) 0.002(4) -0.001(4) 0.001(4)
C9 0.016(4) 0.006(4) 0.014(4) -0.002(3) 0.001(4) -0.002(3)
C10 0.004(4) 0.012(4) 0.014(4) 0.000(3) -0.002(3) -0.002(3)
C11 0.016(4) 0.013(4) 0.015(4) 0.004(3) -0.004(4) 0.002(3)
C12 0.016(4) 0.009(4) 0.012(4) 0.001(3) 0.000(4) 0.001(3)
C13 0.008(4) 0.025(5) 0.013(4) 0.002(4) 0.005(3) 0.001(3)
C14 0.015(4) 0.014(4) 0.016(4) -0.001(3) 0.005(4) 0.000(3)
C15 0.013(4) 0.031(5) 0.013(4) 0.002(4) -0.002(4) 0.001(4)
C16 0.009(4) 0.030(5) 0.015(4) -0.004(4) 0.001(4) -0.002(4)
C17 0.003(5) 0.015(5) 0.012(5) 0.000 0.000(4) 0.000
C18 0.008(5) 0.022(7) 0.018(6) 0.000 -0.003(5) 0.000
C19 0.018(6) 0.011(6) 0.009(5) 0.000 -0.006(5) 0.000
C20 0.007(5) 0.008(5) 0.006(5) 0.000 0.003(4) 0.000
C21 0.016(4) 0.026(4) 0.012(4) 0.000 0.005(4) 0.000
C22 0.007(5) 0.034(8) 0.016(6) 0.000 -0.003(5) 0.000
C23 0.007(5) 0.009(5) 0.013(5) 0.000 -0.007(4) 0.000
C24 0.014(6) 0.017(6) 0.012(6) 0.000 0.001(5) 0.000
Yb1 0.01299(18) 0.01599(19) 0.01710(19) -0.00045(14) -0.00265(14) 0.00048(16)
Yb2 0.01189(19) 0.0160(2) 0.01586(18) 0.00185(14) -0.00390(15) -0.00089(13)
Yb3 0.0081(2) 0.0158(3) 0.0129(2) 0.000 -0.0010(2) 0.000
K3 0.0653(18) 0.0364(13) 0.0417(14) 0.0046(11) 0.0252(14) 0.0019(12)
N1 0.012(3) 0.015(3) 0.013(3) 0.000(3) 0.002(3) 0.004(3)
N2 0.016(4) 0.019(4) 0.023(4) 0.002(3) 0.001(3) 0.001(3)
N3 0.013(3) 0.007(3) 0.016(4) -0.001(3) 0.002(3) 0.002(3)
N4 0.009(3) 0.015(4) 0.017(4) -0.003(3) -0.002(3) 0.001(3)
N5 0.006(5) 0.019(5) 0.006(4) 0.000 0.001(4) 0.000
N6 0.008(5) 0.022(5) 0.015(5) 0.000 -0.008(4) 0.000
O1 0.015(3) 0.030(3) 0.019(3) -0.002(3) 0.006(3) -0.002(3)
O2 0.026(3) 0.050(4) 0.012(3) 0.003(3) -0.005(3) 0.001(3)
O3 0.024(4) 0.050(4) 0.016(3) 0.001(3) -0.005(3) 0.000(3)
O4 0.035(4) 0.102(7) 0.017(4) 0.004(4) 0.003(3) 0.008(5)
O5 0.029(4) 0.020(3) 0.030(4) 0.001(3) -0.013(3) 0.004(3)
O6 0.032(4) 0.013(3) 0.035(4) -0.006(3) -0.018(3) -0.003(3)
O7 0.029(4) 0.029(4) 0.030(4) 0.000(3) 0.011(3) 0.004(3)
O8 0.038(4) 0.030(4) 0.042(4) 0.002(3) 0.020(4) -0.007(3)
O9 0.010(3) 0.036(4) 0.017(3) -0.003(3) -0.001(3) 0.002(3)
O10 0.027(4) 0.045(4) 0.015(3) 0.001(3) 0.001(3) -0.004(3)
O11 0.013(3) 0.032(4) 0.014(3) -0.002(3) -0.002(3) 0.003(3)
O12 0.029(4) 0.083(6) 0.006(3) -0.001(3) -0.004(3) 0.005(4)
O13 0.031(4) 0.014(3) 0.020(3) 0.000(3) -0.011(3) 0.005(3)
O14 0.028(3) 0.009(3) 0.026(3) -0.007(3) -0.008(3) -0.001(2)
O15 0.028(4) 0.026(4) 0.041(4) -0.003(3) 0.018(3) 0.001(3)
O16 0.029(4) 0.026(3) 0.030(3) 0.003(3) 0.016(3) 0.002(3)
O17 0.005(4) 0.028(4) 0.014(4) 0.000 0.003(3) 0.000
O18 0.025(5) 0.071(8) 0.006(4) 0.000 -0.002(4) 0.000
O19 0.008(4) 0.035(5) 0.013(4) 0.000 -0.002(3) 0.000
O20 0.024(5) 0.112(8) 0.028(5) 0.000 0.014(5) 0.000
O21 0.030(4) 0.034(4) 0.031(4) 0.003(3) 0.017(3) -0.006(3)
O22 0.037(4) 0.020(3) 0.023(3) -0.002(3) -0.018(3) -0.003(3)
O23 0.035(5) 0.053(5) 0.067(6) -0.020(4) -0.001(4) 0.019(4)
O24 0.032(4) 0.043(4) 0.048(4) 0.018(4) 0.001(4) -0.003(3)
O25 0.023(4) 0.158(10) 0.043(5) 0.017(6) -0.003(4) -0.012(5)
O26 0.055(6) 0.097(8) 0.091(8) 0.000(6) 0.014(6) 0.021(6)
O27 0.033(4) 0.056(5) 0.038(4) 0.002(4) 0.012(4) 0.020(4)
O29 0.087(7) 0.090(7) 0.039(5) -0.016(5) 0.010(5) 0.029(6)
O30 0.28(2) 0.137(14) 0.066(8) -0.035(8) 0.009(12) -0.062(13)
O31 0.074(8) 0.186(15) 0.131(11) -0.055(11) 0.001(8) -0.008(9)
O32 0.094(9) 0.150(12) 0.086(8) -0.011(9) 0.001(8) 0.008(9)
O33 0.050(6) 0.207(14) 0.065(7) 0.062(8) 0.016(5) 0.014(7)
O34 0.100(9) 0.124(10) 0.069(7) -0.028(7) 0.001(7) 0.047(8)
O35 0.073(6) 0.051(5) 0.060(5) -0.014(5) -0.006(5) 0.005(5)
O36 0.157(18) 0.096(13) 0.068(10) 0.000 0.033(12) 0.000

loop_
_atom_type_symbol
_atom_type_description
_atom_type_scat_dispersion_real
_atom_type_scat_dispersion_imag
_atom_type_scat_source
C C 0.0033 0.0016 'International Tables Vol C Tables 4.2.6.8 and 6.1.1.4'
H H 0.0000 0.0000 'International Tables Vol C Tables 4.2.6.8 and 6.1.1.4'
Yb Yb -0.3850 5.5486 'International Tables Vol C Tables 4.2.6.8 and 6.1.1.4'
K K 0.2009 0.2494 'International Tables Vol C Tables 4.2.6.8 and 6.1.1.4'
N N 0.0061 0.0033 'International Tables Vol C Tables 4.2.6.8 and 6.1.1.4'
O O 0.0106 0.0060 'International Tables Vol C Tables 4.2.6.8 and 6.1.1.4'

loop_
_geom_angle_atom_site_label_1
_geom_angle_atom_site_label_2
_geom_angle_atom_site_label_3
_geom_angle
_geom_angle_site_symmetry_1
_geom_angle_site_symmetry_3
O15 K2 O8 109.7(2) . 5_655
O15 K2 O32 135.4(3) . .
O8 K2 O32 114.0(3) 5_655 .
O15 K2 O1 85.1(2) . .
O8 K2 O1 90.0(2) 5_655 .
O32 K2 O1 102.7(3) . .
O15 K2 O6 94.5(2) . 6_655
O8 K2 O6 59.91(19) 5_655 6_655
O32 K2 O6 99.9(3) . 6_655
O1 K2 O6 147.96(19) . 6_655
O15 K2 O5 58.75(19) . 6_655
O8 K2 O5 93.2(2) 5_655 6_655
O32 K2 O5 110.0(3) . 6_655
O1 K2 O5 142.49(19) . 6_655
O6 K2 O5 41.38(15) 6_655 6_655
O15 K2 O24 82.0(2) . .
O8 K2 O24 139.8(2) 5_655 .
O32 K2 O24 70.3(3) . .
O1 K2 O24 51.70(17) . .
O6 K2 O24 160.00(19) 6_655 .
O5 K2 O24 124.10(18) 6_655 .
O15 K2 C7 77.6(2) . 6_655
O8 K2 C7 77.7(2) 5_655 6_655
O32 K2 C7 103.5(3) . 6_655
O1 K2 C7 153.8(2) . 6_655
O6 K2 C7 20.86(18) 6_655 6_655
O5 K2 C7 20.82(18) 6_655 6_655
O24 K2 C7 142.1(2) . 6_655
O15 K2 Yb1 115.12(17) . 2_654
O8 K2 Yb1 33.16(15) 5_655 2_654
O32 K2 Yb1 97.6(3) . 2_654
O1 K2 Yb1 122.53(14) . 2_654
O6 K2 Yb1 30.97(11) 6_655 2_654
O5 K2 Yb1 71.43(12) 6_655 2_654
O24 K2 Yb1 162.40(14) . 2_654
C7 K2 Yb1 51.63(15) 6_655 2_654
O15 K2 Yb2 32.06(14) . 6_655
O8 K2 Yb2 113.23(17) 5_655 6_655
O32 K2 Yb2 117.0(3) . 6_655
O1 K2 Yb2 116.53(14) . 6_655
O6 K2 Yb2 71.29(12) 6_655 6_655
O5 K2 Yb2 30.35(11) 6_655 6_655
O24 K2 Yb2 97.06(13) . 6_655
C7 K2 Yb2 51.12(14) 6_655 6_655
Yb1 K2 Yb2 99.91(5) 2_654 6_655
O15 K2 Yb1 99.31(16) . .
O8 K2 Yb1 107.64(16) 5_655 .
O32 K2 Yb1 75.4(3) . .
O1 K2 Yb1 28.19(12) . .
O6 K2 Yb1 164.16(13) 6_655 .
O5 K2 Yb1 154.47(13) 6_655 .
O24 K2 Yb1 32.46(12) . .
C7 K2 Yb1 174.56(16) 6_655 .
Yb1 K2 Yb1 133.65(6) 2_654 .
Yb2 K2 Yb1 124.43(6) 6_655 .
O16 K1 O16 125.0(3) . 7_565
O16 K1 O29 155.0(3) . 7_565
O16 K1 O29 77.8(3) 7_565 7_565
O16 K1 O29 77.8(3) . .
O16 K1 O29 155.0(3) 7_565 .
O29 K1 O29 78.2(4) 7_565 .
O16 K1 O17 99.73(17) . .
O16 K1 O17 99.73(17) 7_565 .
O29 K1 O17 84.3(2) 7_565 .
O29 K1 O17 84.3(2) . .
O16 K1 O22 60.45(18) . 6_655
O16 K1 O22 99.2(2) 7_565 6_655
O29 K1 O22 109.9(3) 7_565 6_655
O29 K1 O22 82.9(2) . 6_655
O17 K1 O22 158.34(11) . 6_655
O16 K1 O22 99.2(2) . 4_554
O16 K1 O22 60.45(18) 7_565 4_554
O29 K1 O22 82.9(2) 7_565 4_554
O29 K1 O22 109.9(3) . 4_554
O17 K1 O22 158.34(11) . 4_554
O22 K1 O22 43.2(2) 6_655 4_554
O16 K1 O18 79.48(17) . .
O16 K1 O18 79.48(17) 7_565 .
O29 K1 O18 118.2(3) 7_565 .
O29 K1 O18 118.2(3) . .
O17 K1 O18 44.8(2) . .
O22 K1 O18 130.1(2) 6_655 .
O22 K1 O18 130.1(2) 4_554 .
O16 K1 O36 63.47(17) . .
O16 K1 O36 63.47(17) 7_565 .
O29 K1 O36 140.9(2) 7_565 .
O29 K1 O36 140.9(2) . .
O17 K1 O36 96.9(3) . .
O22 K1 O36 82.3(3) 6_655 .
O22 K1 O36 82.3(3) 4_554 .
O18 K1 O36 52.1(3) . .
O16 K1 C24 89.44(18) . .
O16 K1 C24 89.44(18) 7_565 .
O29 K1 C24 101.9(3) 7_565 .
O29 K1 C24 101.9(3) . .
O17 K1 C24 22.7(2) . .
O22 K1 C24 148.1(2) 6_655 .
O22 K1 C24 148.1(2) 4_554 .
O18 K1 C24 22.1(3) . .
O36 K1 C24 74.2(4) . .
O16 K1 C23 78.97(17) . 6_655
O16 K1 C23 78.97(17) 7_565 6_655
O29 K1 C23 98.0(3) 7_565 6_655
O29 K1 C23 98.0(3) . 6_655
O17 K1 C23 177.0(3) . 6_655
O22 K1 C23 21.69(11) 6_655 6_655
O22 K1 C23 21.69(11) 4_554 6_655
O18 K1 C23 132.2(3) . 6_655
O36 K1 C23 80.1(4) . 6_655
C24 K1 C23 154.3(3) . 6_655
O16 K1 Yb2 119.71(17) . 4_554
O16 K1 Yb2 29.74(14) 7_565 4_554
O29 K1 Yb2 74.02(18) 7_565 4_554
O29 K1 Yb2 134.0(2) . 4_554
O17 K1 Yb2 127.55(6) . 4_554
O22 K1 Yb2 73.30(13) 6_655 4_554
O22 K1 Yb2 31.37(11) 4_554 4_554
O18 K1 Yb2 107.21(11) . 4_554
O36 K1 Yb2 74.57(18) . 4_554
C24 K1 Yb2 119.17(11) . 4_554
C23 K1 Yb2 51.77(5) 6_655 4_554
N1 C1 C2 120.1(8) . .
N1 C1 C5 113.0(7) . .
C2 C1 C5 126.8(7) . .
N2 C2 C1 121.1(8) . .
N2 C2 C7 114.8(7) . .
C1 C2 C7 124.1(8) . .
N2 C3 C4 120.9(8) . .
N2 C3 C8 113.9(7) . .
C4 C3 C8 125.1(8) . .
N1 C4 C3 119.6(8) . .
N1 C4 C6 114.0(7) . .
C3 C4 C6 126.4(8) . .
O2 C5 O1 127.5(8) . .
O2 C5 C1 118.2(7) . .
O1 C5 C1 114.3(7) . .
O4 C6 O3 126.0(9) . .
O4 C6 C4 118.5(9) . .
O3 C6 C4 115.4(8) . .
O5 C7 O6 125.7(8) . .
O5 C7 C2 117.5(7) . .
O6 C7 C2 116.8(7) . .
O5 C7 K2 65.4(5) . 6
O6 C7 K2 61.8(4) . 6
C2 C7 K2 169.2(5) . 6
O8 C8 O7 122.6(8) . .
O8 C8 C3 118.3(8) . .
O7 C8 C3 118.9(8) . .
O8 C8 Yb1 64.2(5) . 6_556
O7 C8 Yb1 58.4(5) . 6_556
C3 C8 Yb1 175.4(6) . 6_556
O8 C8 K3 128.0(6) . .
O7 C8 K3 42.0(4) . .
C3 C8 K3 94.5(5) . .
Yb1 C8 K3 81.1(2) 6_556 .
N4 C9 C10 121.0(7) . .
N4 C9 C13 114.5(7) . .
C10 C9 C13 124.5(7) . .
N3 C10 C9 119.5(8) . .
N3 C10 C14 113.9(7) . .
C9 C10 C14 126.5(7) . .
N3 C11 C12 119.7(8) . .
N3 C11 C15 113.4(7) . .
C12 C11 C15 126.8(8) . .
N4 C12 C11 121.5(8) . .
N4 C12 C16 115.3(7) . .
C11 C12 C16 123.1(8) . .
O13 C13 O14 125.1(8) . .
O13 C13 C9 117.1(7) . .
O14 C13 C9 117.8(7) . .
O13 C13 K3 57.2(4) . 6_656
O14 C13 K3 67.9(5) . 6_656
C9 C13 K3 172.5(6) . 6_656
O10 C14 O9 126.9(8) . .
O10 C14 C10 119.5(8) . .
O9 C14 C10 113.6(7) . .
O10 C14 K3 68.9(5) . .
O9 C14 K3 58.2(4) . .
C10 C14 K3 170.9(6) . .
O12 C15 O11 126.8(9) . .
O12 C15 C11 118.3(8) . .
O11 C15 C11 114.9(8) . .
O15 C16 O16 121.6(8) . .
O15 C16 C12 118.9(8) . .
O16 C16 C12 119.4(7) . .
O15 C16 Yb2 65.1(5) . 6_655
O16 C16 Yb2 56.9(4) . 6_655
C12 C16 Yb2 174.7(6) . 6_655
N5 C17 C18 121.7(11) . .
N5 C17 C21 114.3(9) . .
C18 C17 C21 124.1(10) . .
N6 C18 C17 118.9(11) . .
N6 C18 C22 116.6(10) . .
C17 C18 C22 124.4(11) . .
N6 C19 C20 121.0(10) . .
N6 C19 C23 113.4(10) . .
C20 C19 C23 125.6(10) . .
N5 C20 C19 120.2(10) . .
N5 C20 C24 112.9(9) . .
C19 C20 C24 126.9(10) . .
O20 C21 O19 124.4(12) . .
O20 C21 C17 120.5(11) . .
O19 C21 C17 115.1(10) . .
O21 C22 O21 124.1(12) 7_565 .
O21 C22 C18 118.0(6) 7_565 .
O21 C22 C18 118.0(6) . .
O21 C22 Yb3 62.4(6) 7_565 6_556
O21 C22 Yb3 62.4(6) . 6_556
C18 C22 Yb3 171.9(8) . 6_556
O22 C23 O22 125.3(10) . 7_565
O22 C23 C19 117.3(5) . .
O22 C23 C19 117.3(5) 7_565 .
O22 C23 K1 63.0(5) . 6
O22 C23 K1 63.0(5) 7_565 6
C19 C23 K1 171.2(8) . 6
O18 C24 O17 127.2(11) . .
O18 C24 C20 118.2(10) . .
O17 C24 C20 114.7(9) . .
O18 C24 K1 67.3(7) . .
O17 C24 K1 59.8(6) . .
C20 C24 K1 174.5(7) . .
O6 Yb1 O1 85.5(2) 5_655 .
O6 Yb1 O23 74.1(3) 5_655 .
O1 Yb1 O23 82.2(3) . .
O6 Yb1 O13 142.9(2) 5_655 .
O1 Yb1 O13 93.3(2) . .
O23 Yb1 O13 142.6(3) . .
O6 Yb1 O3 78.1(2) 5_655 .
O1 Yb1 O3 129.9(2) . .
O23 Yb1 O3 135.2(3) . .
O13 Yb1 O3 74.4(2) . .
O6 Yb1 O7 123.7(2) 5_655 6_656
O1 Yb1 O7 144.5(2) . 6_656
O23 Yb1 O7 87.1(2) . 6_656
O13 Yb1 O7 75.2(2) . 6_656
O3 Yb1 O7 80.0(2) . 6_656
O6 Yb1 O24 139.2(2) 5_655 .
O1 Yb1 O24 69.7(2) . .
O23 Yb1 O24 70.8(3) . .
O13 Yb1 O24 72.8(2) . .
O3 Yb1 O24 142.6(3) . .
O7 Yb1 O24 74.8(2) 6_656 .
O6 Yb1 N1 73.3(2) 5_655 .
O1 Yb1 N1 64.9(2) . .
O23 Yb1 N1 134.8(3) . .
O13 Yb1 N1 72.7(2) . .
O3 Yb1 N1 65.0(2) . .
O7 Yb1 N1 137.5(2) 6_656 .
O24 Yb1 N1 119.9(2) . .
O6 Yb1 O8 72.0(2) 5_655 6_656
O1 Yb1 O8 147.0(2) . 6_656
O23 Yb1 O8 68.8(3) . 6_656
O13 Yb1 O8 119.2(2) . 6_656
O3 Yb1 O8 69.6(2) . 6_656
O7 Yb1 O8 51.8(2) 6_656 6_656
O24 Yb1 O8 112.6(2) . 6_656
N1 Yb1 O8 127.1(2) . 6_656
O6 Yb1 C8 97.7(2) 5_655 6_656
O1 Yb1 C8 156.3(2) . 6_656
O23 Yb1 C8 76.3(3) . 6_656
O13 Yb1 C8 97.8(2) . 6_656
O3 Yb1 C8 73.5(2) . 6_656
O7 Yb1 C8 26.1(2) 6_656 6_656
O24 Yb1 C8 93.7(3) . 6_656
N1 Yb1 C8 138.5(2) . 6_656
O8 Yb1 C8 25.7(2) 6_656 6_656
O6 Yb1 K3 133.51(16) 5_655 6_656
O1 Yb1 K3 134.44(16) . 6_656
O23 Yb1 K3 125.0(2) . 6_656
O13 Yb1 K3 42.05(14) . 6_656
O3 Yb1 K3 58.64(17) . 6_656
O7 Yb1 K3 38.38(15) 6_656 6_656
O24 Yb1 K3 84.79(19) . 6_656
N1 Yb1 K3 100.13(16) . 6_656
O8 Yb1 K3 77.30(15) 6_656 6_656
C8 Yb1 K3 56.49(19) 6_656 6_656
O6 Yb1 K2 43.13(15) 5_655 2_655
O1 Yb1 K2 128.59(16) . 2_655
O23 Yb1 K2 81.5(2) . 2_655
O13 Yb1 K2 126.98(15) . 2_655
O3 Yb1 K2 54.50(17) . 2_655
O7 Yb1 K2 82.45(15) 6_656 2_655
O24 Yb1 K2 144.69(17) . 2_655
N1 Yb1 K2 95.13(16) . 2_655
O8 Yb1 K2 34.18(16) 6_656 2_655
C8 Yb1 K2 57.8(2) 6_656 2_655
K3 Yb1 K2 93.95(5) 6_656 2_655
O5 Yb2 O9 84.5(2) . .
O5 Yb2 O11 80.8(2) . .
O9 Yb2 O11 131.5(2) . .
O5 Yb2 O22 148.2(2) . .
O9 Yb2 O22 91.9(2) . .
O11 Yb2 O22 78.2(2) . .
O5 Yb2 O25 78.0(3) . .
O9 Yb2 O25 79.1(3) . .
O11 Yb2 O25 140.5(3) . .
O22 Yb2 O25 132.3(3) . .
O5 Yb2 O16 124.3(2) . 6
O9 Yb2 O16 143.2(2) . 6
O11 Yb2 O16 80.1(2) . 6
O22 Yb2 O16 74.9(2) . 6
O25 Yb2 O16 84.9(3) . 6
O5 Yb2 N3 75.4(2) . .
O9 Yb2 N3 65.8(2) . .
O11 Yb2 N3 65.8(2) . .
O22 Yb2 N3 74.4(2) . .
O25 Yb2 N3 137.3(3) . .
O16 Yb2 N3 137.8(2) 6 .
O5 Yb2 O26 138.9(3) . .
O9 Yb2 O26 72.8(3) . .
O11 Yb2 O26 139.6(3) . .
O22 Yb2 O26 68.0(3) . .
O25 Yb2 O26 64.5(4) . .
O16 Yb2 O26 70.4(3) 6 .
N3 Yb2 O26 121.9(3) . .
O5 Yb2 O15 72.4(2) . 6
O9 Yb2 O15 143.8(2) . 6
O11 Yb2 O15 72.6(2) . 6
O22 Yb2 O15 122.4(2) . 6
O25 Yb2 O15 69.3(3) . 6
O16 Yb2 O15 52.0(2) 6 6
N3 Yb2 O15 130.4(2) . 6
O26 Yb2 O15 107.2(3) . 6
O5 Yb2 C16 98.5(2) . 6
O9 Yb2 C16 151.9(2) . 6
O11 Yb2 C16 76.3(2) . 6
O22 Yb2 C16 99.3(2) . 6
O25 Yb2 C16 74.3(3) . 6
O16 Yb2 C16 26.0(2) 6 6
N3 Yb2 C16 142.1(2) . 6
O26 Yb2 C16 87.6(3) . 6
O15 Yb2 C16 26.1(2) 6 6
O5 Yb2 K1 145.45(16) . 6
O9 Yb2 K1 128.99(15) . 6
O11 Yb2 K1 70.36(15) . 6
O22 Yb2 K1 42.22(15) . 6
O25 Yb2 K1 112.9(3) . 6
O16 Yb2 K1 33.56(16) 6 6
N3 Yb2 K1 107.90(16) . 6
O26 Yb2 K1 69.8(3) . 6
O15 Yb2 K1 81.02(14) 6 6
C16 Yb2 K1 57.12(18) 6 6
O5 Yb2 K2 43.97(15) . 6
O9 Yb2 K2 127.97(15) . 6
O11 Yb2 K2 58.88(15) . 6
O22 Yb2 K2 134.04(16) . 6
O25 Yb2 K2 83.0(3) . 6
O16 Yb2 K2 81.79(15) 6 6
N3 Yb2 K2 99.69(15) . 6
O26 Yb2 K2 138.3(3) . 6
O15 Yb2 K2 33.05(15) 6 6
C16 Yb2 K2 57.48(18) 6 6
K1 Yb2 K2 103.00(5) 6 6
O17 Yb3 O14 89.27(16) . 7_565
O17 Yb3 O14 89.27(16) . .
O14 Yb3 O14 141.1(3) 7_565 .
O17 Yb3 O19 131.0(3) . .
O14 Yb3 O19 75.93(16) 7_565 .
O14 Yb3 O19 75.93(16) . .
O17 Yb3 O27 76.5(2) . .
O14 Yb3 O27 145.0(2) 7_565 .
O14 Yb3 O27 71.5(2) . .
O19 Yb3 O27 136.8(2) . .
O17 Yb3 O27 76.5(2) . 7_565
O14 Yb3 O27 71.5(2) 7_565 7_565
O14 Yb3 O27 145.0(2) . 7_565
O19 Yb3 O27 136.8(2) . 7_565
O27 Yb3 O27 74.2(4) . 7_565
O17 Yb3 N5 65.6(3) . .
O14 Yb3 N5 72.03(15) 7_565 .
O14 Yb3 N5 72.03(15) . .
O19 Yb3 N5 65.4(3) . .
O27 Yb3 N5 126.7(2) . .
O27 Yb3 N5 126.7(2) 7_565 .
O17 Yb3 O21 143.6(2) . 4
O14 Yb3 O21 74.3(2) 7_565 4
O14 Yb3 O21 123.8(2) . 4
O19 Yb3 O21 76.9(2) . 4
O27 Yb3 O21 98.5(2) . 4
O27 Yb3 O21 67.7(2) 7_565 4
N5 Yb3 O21 134.1(2) . 4
O17 Yb3 O21 143.6(2) . 6_656
O14 Yb3 O21 123.8(2) 7_565 6_656
O14 Yb3 O21 74.3(2) . 6_656
O19 Yb3 O21 76.9(2) . 6_656
O27 Yb3 O21 67.7(2) . 6_656
O27 Yb3 O21 98.5(2) 7_565 6_656
N5 Yb3 O21 134.1(2) . 6_656
O21 Yb3 O21 52.0(3) 4 6_656
O17 Yb3 C22 151.4(3) . 6_656
O14 Yb3 C22 99.82(16) 7_565 6_656
O14 Yb3 C22 99.82(16) . 6_656
O19 Yb3 C22 77.6(3) . 6_656
O27 Yb3 C22 80.8(3) . 6_656
O27 Yb3 C22 80.8(3) 7_565 6_656
N5 Yb3 C22 143.0(3) . 6_656
O21 Yb3 C22 26.09(14) 4 6_656
O21 Yb3 C22 26.09(14) 6_656 6_656
O17 Yb3 K3 125.70(4) . 4
O14 Yb3 K3 43.18(15) 7_565 4
O14 Yb3 K3 142.67(15) . 4
O19 Yb3 K3 71.04(11) . 4
O27 Yb3 K3 124.5(2) . 4
O27 Yb3 K3 65.84(18) 7_565 4
N5 Yb3 K3 108.13(12) . 4
O21 Yb3 K3 31.24(15) 4 4
O21 Yb3 K3 81.59(15) 6_656 4
C22 Yb3 K3 56.69(7) 6_656 4
O17 Yb3 K3 125.70(4) . 6_656
O14 Yb3 K3 142.67(15) 7_565 6_656
O14 Yb3 K3 43.18(15) . 6_656
O19 Yb3 K3 71.04(11) . 6_656
O27 Yb3 K3 65.84(18) . 6_656
O27 Yb3 K3 124.5(2) 7_565 6_656
N5 Yb3 K3 108.13(12) . 6_656
O21 Yb3 K3 81.59(15) 4 6_656
O21 Yb3 K3 31.24(15) 6_656 6_656
C22 Yb3 K3 56.69(7) 6_656 6_656
K3 Yb3 K3 107.88(6) 4 6_656
O21 K3 O7 118.3(2) . .
O21 K3 O34 78.3(3) . .
O7 K3 O34 159.1(3) . .
O21 K3 O13 97.5(2) . 6_556
O7 K3 O13 62.50(18) . 6_556
O34 K3 O13 104.9(3) . 6_556
O21 K3 O9 90.53(19) . .
O7 K3 O9 103.48(19) . .
O34 K3 O9 88.0(3) . .
O13 K3 O9 165.91(19) 6_556 .
O21 K3 O33 158.1(3) . .
O7 K3 O33 81.9(3) . .
O34 K3 O33 84.3(3) . .
O13 K3 O33 99.8(2) 6_556 .
O9 K3 O33 75.6(2) . .
O21 K3 O14 60.10(18) . 6_556
O7 K3 O14 99.51(18) . 6_556
O34 K3 O14 77.2(3) . 6_556
O13 K3 O14 42.91(16) 6_556 6_556
O9 K3 O14 149.04(18) . 6_556
O33 K3 O14 128.5(2) . 6_556
O21 K3 O10 79.0(2) . .
O7 K3 O10 73.42(19) . .
O34 K3 O10 124.8(3) . .
O13 K3 O10 127.6(2) 6_556 .
O9 K3 O10 42.80(17) . .
O33 K3 O10 100.8(2) . .
O14 K3 O10 129.24(19) 6_556 .
O21 K3 C14 85.0(2) . .
O7 K3 C14 87.6(2) . .
O34 K3 C14 107.4(3) . .
O13 K3 C14 147.4(2) 6_556 .
O9 K3 C14 21.76(18) . .
O33 K3 C14 87.7(2) . .
O14 K3 C14 143.6(2) 6_556 .
O10 K3 C14 21.07(18) . .
O21 K3 C13 78.7(2) . 6_556
O7 K3 C13 80.3(2) . 6_556
O34 K3 C13 91.6(3) . 6_556
O13 K3 C13 21.14(18) 6_556 6_556
O9 K3 C13 169.0(2) . 6_556
O33 K3 C13 115.3(2) . 6_556
O14 K3 C13 21.78(17) 6_556 6_556
O10 K3 C13 131.4(2) . 6_556
C14 K3 C13 151.9(2) . 6_556
O21 K3 C8 132.8(2) . .
O7 K3 C8 18.0(2) . .
O34 K3 C8 148.9(3) . .
O13 K3 C8 74.70(19) 6_556 .
O9 K3 C8 91.3(2) . .
O33 K3 C8 65.5(3) . .
O14 K3 C8 115.3(2) 6_556 .
O10 K3 C8 71.1(2) . .
C14 K3 C8 79.8(2) . .
C13 K3 C8 94.6(2) 6_556 .
O21 K3 Yb1 121.71(17) . 6_556
O7 K3 Yb1 33.82(13) . 6_556
O34 K3 Yb1 127.8(3) . 6_556
O13 K3 Yb1 32.75(11) 6_556 6_556
O9 K3 Yb1 133.59(14) . 6_556
O33 K3 Yb1 79.6(2) . 6_556
O14 K3 Yb1 75.27(11) 6_556 6_556
O10 K3 Yb1 106.98(14) . 6_556
C14 K3 Yb1 120.98(16) . 6_556
C13 K3 Yb1 53.58(15) 6_556 6_556
C8 K3 Yb1 42.43(15) . 6_556
C1 N1 C4 119.8(7) . .
C1 N1 Yb1 120.6(5) . .
C4 N1 Yb1 119.6(5) . .
C2 N2 C3 118.4(7) . .
C10 N3 C11 120.2(7) . .
C10 N3 Yb2 119.6(5) . .
C11 N3 Yb2 120.2(5) . .
C9 N4 C12 118.1(7) . .
C17 N5 C20 119.2(9) . .
C17 N5 Yb3 120.6(7) . .
C20 N5 Yb3 120.3(7) . .
C19 N6 C18 119.1(10) . .
C5 O1 Yb1 127.1(5) . .
C5 O1 K2 117.5(5) . .
Yb1 O1 K2 115.5(2) . .
C6 O3 Yb1 126.0(6) . .
C7 O5 Yb2 160.0(6) . .
C7 O5 K2 93.8(5) . 6
Yb2 O5 K2 105.7(2) . 6
C7 O6 Yb1 154.7(6) . 5_655
C7 O6 K2 97.3(5) . 6
Yb1 O6 K2 105.9(2) 5_655 6
C8 O7 Yb1 95.5(5) . 6_556
C8 O7 K3 119.9(6) . .
Yb1 O7 K3 107.8(2) 6_556 .
C8 O8 Yb1 90.1(5) . 6_556
C8 O8 K2 143.4(7) . 5_655
Yb1 O8 K2 112.7(3) 6_556 5_655
C14 O9 Yb2 126.9(5) . .
C14 O9 K3 100.1(5) . .
Yb2 O9 K3 132.3(2) . .
C14 O10 K3 90.1(5) . .
C15 O11 Yb2 125.7(6) . .
C13 O13 Yb1 150.6(6) . .
C13 O13 K3 101.7(5) . 6_656
Yb1 O13 K3 105.2(2) . 6_656
C13 O14 Yb3 145.3(6) . .
C13 O14 K3 90.3(5) . 6_656
Yb3 O14 K3 105.9(2) . 6_656
C16 O15 Yb2 88.8(5) . 6_655
C16 O15 K2 145.2(6) . .
Yb2 O15 K2 114.9(2) 6_655 .
C16 O16 Yb2 97.2(5) . 6_655
C16 O16 K1 134.3(6) . .
Yb2 O16 K1 116.7(3) 6_655 .
C24 O17 Yb3 126.6(7) . .
C24 O17 K1 97.5(6) . .
Yb3 O17 K1 135.9(3) . .
C24 O18 K1 90.6(7) . .
C21 O19 Yb3 124.6(8) . .
C22 O21 Yb3 91.5(6) . 6_556
C22 O21 K3 145.2(7) . .
Yb3 O21 K3 119.5(2) 6_556 .
C23 O22 Yb2 147.2(6) . .
C23 O22 K1 95.3(5) . 6
Yb2 O22 K1 106.4(2) . 6
Yb1 O24 K2 101.2(2) . .

loop_
_geom_bond_atom_site_label_1
_geom_bond_atom_site_label_2
_geom_bond_distance
_geom_bond_site_symmetry_2
K2 O15 2.633(7) .
K2 O8 2.637(7) 5_655
K2 O32 2.749(13) .
K2 O1 2.932(6) .
K2 O6 3.079(7) 6_655
K2 O5 3.158(7) 6_655
K2 O24 3.293(8) .
K2 C7 3.465(9) 6_655
K2 Yb1 4.332(3) 2_654
K2 Yb2 4.379(2) 6_655
K2 Yb1 4.465(3) .
K1 O16 2.657(6) .
K1 O16 2.657(6) 7_565
K1 O29 2.755(10) 7_565
K1 O29 2.755(10) .
K1 O17 2.876(8) .
K1 O22 3.008(7) 6_655
K1 O22 3.008(7) 4_554
K1 O18 3.044(10) .
K1 O36 3.29(2) .
K1 C24 3.299(12) .
K1 C23 3.362(11) 6_655
K1 Yb2 4.293(2) 4_554
C1 N1 1.340(10) .
C1 C2 1.381(11) .
C1 C5 1.524(11) .
C2 N2 1.339(11) .
C2 C7 1.525(11) .
C3 N2 1.350(11) .
C3 C4 1.390(11) .
C3 C8 1.510(12) .
C4 N1 1.341(10) .
C4 C6 1.499(12) .
C5 O2 1.230(10) .
C5 O1 1.278(10) .
C6 O4 1.234(11) .
C6 O3 1.263(11) .
C7 O5 1.234(10) .
C7 O6 1.244(10) .
C7 K2 3.465(9) 6
C8 O8 1.237(11) .
C8 O7 1.259(11) .
C8 Yb1 2.852(9) 6_556
C8 K3 3.524(10) .
C9 N4 1.337(11) .
C9 C10 1.406(11) .
C9 C13 1.513(11) .
C10 N3 1.329(11) .
C10 C14 1.519(11) .
C11 N3 1.335(11) .
C11 C12 1.387(11) .
C11 C15 1.518(12) .
C12 N4 1.339(11) .
C12 C16 1.506(11) .
C13 O13 1.243(10) .
C13 O14 1.253(10) .
C13 K3 3.377(9) 6_656
C14 O10 1.210(10) .
C14 O9 1.268(10) .
C14 K3 3.366(9) .
C15 O12 1.229(11) .
C15 O11 1.268(11) .
C16 O15 1.244(10) .
C16 O16 1.248(10) .
C16 Yb2 2.825(8) 6_655
C17 N5 1.291(14) .
C17 C18 1.412(15) .
C17 C21 1.527(16) .
C18 N6 1.338(15) .
C18 C22 1.517(16) .
C19 N6 1.332(15) .
C19 C20 1.373(15) .
C19 C23 1.523(14) .
C20 N5 1.348(14) .
C20 C24 1.525(15) .
C21 O20 1.197(15) .
C21 O19 1.268(14) .
C22 O21 1.226(8) 7_565
C22 O21 1.226(8) .
C22 Yb3 2.786(12) 6_556
C23 O22 1.248(7) .
C23 O22 1.248(7) 7_565
C23 K1 3.362(11) 6
C24 O18 1.241(14) .
C24 O17 1.284(14) .
Yb1 O6 2.318(6) 5_655
Yb1 O1 2.336(6) .
Yb1 O23 2.337(7) .
Yb1 O13 2.341(6) .
Yb1 O3 2.350(6) .
Yb1 O7 2.441(6) 6_656
Yb1 O24 2.443(7) .
Yb1 N1 2.460(6) .
Yb1 O8 2.568(7) 6_656
Yb1 C8 2.852(9) 6_656
Yb1 K3 4.175(2) 6_656
Yb1 K2 4.332(3) 2_655
Yb2 O5 2.298(6) .
Yb2 O9 2.302(6) .
Yb2 O11 2.328(6) .
Yb2 O22 2.330(6) .
Yb2 O25 2.336(8) .
Yb2 O16 2.384(6) 6
Yb2 N3 2.425(7) .
Yb2 O26 2.502(10) .
Yb2 O15 2.563(6) 6
Yb2 C16 2.825(8) 6
Yb2 K1 4.293(2) 6
Yb2 K2 4.379(2) 6
Yb3 O17 2.320(8) .
Yb3 O14 2.350(6) 7_565
Yb3 O14 2.350(6) .
Yb3 O19 2.352(8) .
Yb3 O27 2.367(7) .
Yb3 O27 2.367(7) 7_565
Yb3 N5 2.450(9) .
Yb3 O21 2.470(6) 4
Yb3 O21 2.470(6) 6_656
Yb3 C22 2.786(12) 6_656
Yb3 K3 4.398(3) 4
Yb3 K3 4.398(3) 6_656
K3 O21 2.621(7) .
K3 O7 2.723(7) .
K3 O34 2.727(12) .
K3 O13 2.898(6) 6_556
K3 O9 2.904(6) .
K3 O33 3.026(15) .
K3 O14 3.129(6) 6_556
K3 O10 3.139(7) .
K3 C13 3.377(9) 6_556
K3 Yb1 4.175(2) 6_556
O5 K2 3.158(7) 6
O6 Yb1 2.318(6) 5_655
O6 K2 3.079(7) 6
O7 Yb1 2.441(6) 6_556
O8 Yb1 2.568(7) 6_556
O8 K2 2.637(7) 5_655
O13 K3 2.898(6) 6_656
O14 K3 3.129(6) 6_656
O15 Yb2 2.563(6) 6_655
O16 Yb2 2.384(6) 6_655
O21 Yb3 2.470(6) 6_556
O22 K1 3.008(7) 6
